data_9000308
loop_
_publ_author_name
'Evans, H. T.'

_publ_section_title
;
 The crystal structures of cavansite and pentagonite
;
_journal_name_full 'American Mineralogist'
_journal_page_first 412
_journal_page_last 424
_journal_volume 58
_journal_year 1973
_chemical_formula_sum 'Ca H8 O15 Si4 V'
_chemical_name_mineral Pentagonite
_space_group_IT_number 36
_symmetry_space_group_name_Hall 'C 2c -2c'
_symmetry_space_group_name_H-M 'C c m 21'
_cell_angle_alpha 90
_cell_angle_beta 90
_cell_angle_gamma 90
_cell_formula_units_Z 4
_cell_length_a 10.386
_cell_length_b 14.046
_cell_length_c 8.975
_cell_volume 1309.289
_database_code_amcsd 0000317
_exptl_crystal_density_diffrn 2.290
_cod_original_formula_sum 'Si4 Ca V O15 H8'
_cod_database_code 9000308

loop_
_space_group_symop_operation_xyz
x,y,z
1/2+x,1/2+y,z
-x,y,1/2+z
1/2-x,1/2+y,1/2+z
x,-y,z
1/2+x,1/2-y,z
-x,-y,1/2+z
1/2-x,1/2-y,1/2+z

loop_
_atom_site_aniso_label
_atom_site_aniso_U_11
_atom_site_aniso_U_22
_atom_site_aniso_U_33
_atom_site_aniso_U_12
_atom_site_aniso_U_13
_atom_site_aniso_U_23
Si1 0.02022 0.01499 0.00694 -0.00074 -0.00094 0.00000
Si2 0.00765 0.00900 0.01551 -0.00370 -0.00425 0.00128
Ca 0.02077 0.01899 0.01347 0.00000 0.00378 0.00000
V 0.01913 0.01599 0.01755 0.00000 -0.00519 0.00000
O1 0.02241 0.00900 0.02408 -0.00074 0.00992 0.00447
O2 0.01858 0.01299 0.01224 0.00517 0.00283 -0.00383
O3 0.01421 0.02199 0.03305 -0.01109 0.00142 0.00255
O4 0.01694 0.01299 0.03387 -0.00148 -0.01181 0.00575
O5 0.02842 0.02499 0.00735 0.00296 0.00283 0.01022
O6 0.03224 0.04598 0.02000 0.00000 0.00378 0.00000
Wat7 0.06612 0.04798 0.04040 -0.01626 -0.02692 0.02235
Wat8 0.07104 0.06896 0.04570 0.00000 -0.03731 0.00000
Wat9 0.05355 0.13293 0.03836 0.00000 0.05856 0.00000

loop_
_atom_site_label
_atom_site_fract_x
_atom_site_fract_y
_atom_site_fract_z
_atom_site_type_symbol
_atom_site_attached_hydrogens
Si1 0.12720 0.20620 0.08710 Si 0
Si2 0.12320 0.20740 0.42650 Si 0
Ca 0.24030 0.00000 0.26740 Ca 0
V -0.02240 0.00000 0.05530 V 0
O1 0.12310 0.09270 0.08420 O 0
O2 0.12010 0.09340 0.43580 O 0
O3 0.25320 0.24680 0.01150 O 0
O4 0.00360 0.25400 0.00750 O 0
O5 0.12290 0.24550 0.25730 O 0
O6 -0.08870 0.00000 0.21360 O 0
Wat7 0.39680 0.11880 0.24250 O 2
Wat8 0.62500 0.00000 -0.00350 O 2
Wat9 0.35300 0.00000 -0.09600 O 2

loop_
_cod_changelog_entry_id
_cod_changelog_entry_author
_cod_changelog_entry_date
_cod_changelog_entry_text
1
;cod-tools version 3.8.0
Id: cif_guess_AMCSD_atom_types 9574 2023-05-10 09:00:05Z saulius
;
2023-05-10T18:46:09+03:00
;Derived atom types and hydrogen counts
from atom names that follow the AMCSD naming convention
(Wat == water, O-H == hydroxyl).
;

loop_
_cod_related_entry_id
_cod_related_entry_database
_cod_related_entry_code
1 AMCSD 0000317
